data_1551767
loop_
_publ_author_name
'KIMINO, Taira'
'FUJII, Isao'

_publ_section_title
;
 Crystal Structure of (2R,3R)-Tartaric Acid Complex of (R)-Nipecotic Acid
 Ethyl Ester
;
_journal_name_full 'X-ray Structure Analysis Online'
_journal_page_first 11
_journal_paper_doi 10.2116/xraystruct.26.11
_journal_volume 26
_journal_year 2010
_chemical_absolute_configuration rm
_chemical_compound_source 'see text'
_chemical_formula_moiety 'C8 H16 N O2, C4 H5 O6'
_chemical_formula_sum 'C12 H21 N O8'
_chemical_formula_weight 307.30
_chemical_name_common '(R)-nipecotic acid ethyl ester (R,R)-tartaric acid'
_chemical_name_systematic '(R)-nipecotic acid ethyl ester (R,R)-tartaric acid'
_space_group_IT_number 19
_space_group_name_Hall 'P 2ac 2ab'
_space_group_name_H-M_alt 'P 21 21 21'
_symmetry_cell_setting orthorhombic
_symmetry_Int_Tables_number 19
_symmetry_space_group_name_Hall 'P 2ac 2ab'
_symmetry_space_group_name_H-M 'P 21 21 21'
_atom_sites_solution_hydrogens geom
_atom_sites_solution_primary direct
_atom_sites_solution_secondary difmap
_cell_angle_alpha 90
_cell_angle_beta 90
_cell_angle_gamma 90
_cell_formula_units_Z 4
_cell_length_a 8.2837(9)
_cell_length_b 25.437(6)
_cell_length_c 7.2880(7)
_cell_measurement_reflns_used 25
_cell_measurement_temperature 298(4)
_cell_measurement_theta_max 35
_cell_measurement_theta_min 28
_cell_volume 1535.7(4)
_computing_publication_material 'PLATON (Spek, 2003)'
_computing_structure_refinement 'SHELXL-97 (Sheldrick, 1997)'
_diffrn_ambient_temperature 298(3)
_diffrn_measured_fraction_theta_full 1.000
_diffrn_measured_fraction_theta_max 1.000
_diffrn_measurement_device_type 'Enraf-Nonius CAD4'
_diffrn_measurement_method '2\q-\w scan'
_diffrn_radiation_monochromator graphite
_diffrn_radiation_probe x-ray
_diffrn_radiation_source 'tube sealed'
_diffrn_radiation_type CuK\a
_diffrn_radiation_wavelength 1.54184
_diffrn_reflns_av_R_equivalents 0.0029
_diffrn_reflns_av_sigmaI/netI 0.0129
_diffrn_reflns_limit_h_max 10
_diffrn_reflns_limit_h_min 0
_diffrn_reflns_limit_k_max 1
_diffrn_reflns_limit_k_min -31
_diffrn_reflns_limit_l_max 0
_diffrn_reflns_limit_l_min -9
_diffrn_reflns_number 1853
_diffrn_reflns_reduction_process
;
;
_diffrn_reflns_theta_full 74.82
_diffrn_reflns_theta_max 74.82
_diffrn_reflns_theta_min 3.48
_diffrn_standards_decay_% 0.0
_diffrn_standards_interval_count 300
_diffrn_standards_number 3
_exptl_absorpt_coefficient_mu 0.963
_exptl_absorpt_correction_T_max 0.910
_exptl_absorpt_correction_T_min 0.714
_exptl_absorpt_correction_type psi-scan
_exptl_crystal_colour colorless
_exptl_crystal_density_diffrn 1.329
_exptl_crystal_density_method 'Not Measured'
_exptl_crystal_description plate
_exptl_crystal_F_000 656
_exptl_crystal_size_max 0.400
_exptl_crystal_size_mid 0.400
_exptl_crystal_size_min 0.100
_refine_diff_density_max 0.451
_refine_diff_density_min -0.451
_refine_diff_density_rms 0.111
_refine_ls_abs_structure_details 'Flack H.D. (1983), Acta Cryst. A39, 876-881'
_refine_ls_abs_structure_Flack 0.01(6)
_refine_ls_extinction_coef 0.0043(6)
_refine_ls_extinction_expression FC^*^=KFC[1+0.001XFC^2^\L^3^/SIN(2\Q)]^-1/4^
_refine_ls_extinction_method shelxl
_refine_ls_goodness_of_fit_ref 1.092
_refine_ls_hydrogen_treatment mixed
_refine_ls_matrix_type full
_refine_ls_number_parameters 203
_refine_ls_number_reflns 1844
_refine_ls_number_restraints 0
_refine_ls_restrained_S_all 1.092
_refine_ls_R_factor_all 0.0880
_refine_ls_R_factor_gt 0.0797
_refine_ls_shift/su_max 0.016
_refine_ls_shift/su_mean 0.001
_refine_ls_structure_factor_coef Fsqd
_refine_ls_weighting_details 'calc w=1/[\s^2^(Fo^2^)+(0.1500P)^2^+0.4880P] where P=(Fo^2^+2Fc^2^)/3'
_refine_ls_weighting_scheme calc
_refine_ls_wR_factor_gt 0.2059
_refine_ls_wR_factor_ref 0.2190
_reflns_number_gt 1581
_reflns_number_total 1844
_reflns_threshold_expression >2\s(i)
_cod_data_source_file 26_11_1.cif
_cod_data_source_block RR-TART+R-NIPECOTIC_ACID__ETHYL_ESTER
_cod_depositor_comments
;
The following automatic conversions were performed:

'_symmetry_cell_setting' value 'Orthorhombic' changed to
'orthorhombic' according to
/home/andrius/struct/COD-crude-data/automatic-downloads/current/J-STAGE/lib/dictionaries/cif_core.dic
dictionary named 'cif_core.dic' version 2.4.2 from 2011-04-26.

Automatic conversion script
Id: cif_fix_values 6524 2018-11-02 12:15:13Z antanas 
;
_cod_database_code 1551767

loop_
_symmetry_equiv_pos_site_id
_symmetry_equiv_pos_as_xyz
1 x,y,z
2 1/2-x,-y,1/2+z
3 1/2+x,1/2-y,-z
4 -x,1/2+y,1/2-z

loop_
_atom_site_aniso_label
_atom_site_aniso_U_11
_atom_site_aniso_U_22
_atom_site_aniso_U_33
_atom_site_aniso_U_23
_atom_site_aniso_U_13
_atom_site_aniso_U_12
O1 0.084(3) 0.105(3) 0.248(9) -0.093(5) -0.042(5) 0.027(3)
O2 0.130(5) 0.226(8) 0.118(5) -0.071(6) -0.054(5) 0.076(6)
N1 0.0368(15) 0.069(2) 0.072(3) 0.015(2) -0.0051(19) 0.0000(17)
C1 0.0381(18) 0.086(3) 0.060(3) 0.019(3) 0.005(2) 0.004(2)
C2 0.036(2) 0.077(3) 0.069(3) 0.012(2) 0.006(2) 0.007(2)
C3 0.065(3) 0.072(3) 0.060(3) 0.012(2) 0.003(3) -0.013(3)
C4 0.061(3) 0.104(4) 0.052(3) 0.010(3) 0.011(3) -0.014(3)
C5 0.048(2) 0.089(3) 0.075(3) -0.005(3) 0.013(3) 0.001(2)
C6 0.061(3) 0.098(4) 0.069(3) -0.002(3) 0.007(3) 0.009(3)
C7 0.108(6) 0.124(7) 0.260(17) -0.106(9) -0.038(10) 0.019(6)
C8 0.223(16) 0.121(7) 0.199(14) -0.058(9) 0.033(14) -0.021(10)
O3 0.0418(13) 0.0693(17) 0.0364(13) 0.0073(14) -0.0012(13) 0.0045(13)
O4 0.072(2) 0.0672(17) 0.0295(12) -0.0027(13) -0.0006(15) 0.0132(16)
O5 0.0437(15) 0.097(3) 0.0358(14) -0.0003(18) 0.0083(14) 0.0225(18)
O6 0.0518(17) 0.089(2) 0.0341(13) 0.0038(15) 0.0021(14) -0.0221(17)
O7 0.0501(16) 0.0739(17) 0.0370(13) -0.0034(14) -0.0024(14) -0.0100(15)
O8 0.069(2) 0.0670(17) 0.0263(12) 0.0021(12) -0.0019(14) -0.0097(16)
C9 0.0380(17) 0.056(2) 0.0275(15) -0.0010(15) -0.0005(15) -0.0024(17)
C10 0.0321(16) 0.061(2) 0.0292(17) -0.0010(16) 0.0003(15) -0.0015(16)
C11 0.0319(16) 0.065(2) 0.0250(15) -0.0014(15) 0.0000(15) 0.0033(16)
C12 0.0342(16) 0.063(2) 0.0283(16) -0.0007(16) -0.0027(15) 0.0040(17)

loop_
_atom_site_label
_atom_site_type_symbol
_atom_site_thermal_displace_type
_atom_site_fract_x
_atom_site_fract_y
_atom_site_fract_z
_atom_site_occupancy
_atom_site_U_iso_or_equiv
_atom_site_calc_flag
_atom_site_refinement_flags
O1 O Uani 0.5278(6) 0.0442(2) 0.1230(13) 1.000 0.146(3) . .
O2 O Uani 0.3019(10) 0.0817(4) 0.0627(10) 1.000 0.158(4) . .
N1 N Uani 0.4396(4) 0.20408(16) 0.4248(6) 1.000 0.0593(13) . .
C1 C Uani 0.4262(6) 0.1692(2) 0.2648(7) 1.000 0.0614(15) . .
C2 C Uani 0.4529(5) 0.1123(2) 0.3163(8) 1.000 0.0607(16) . .
C3 C Uani 0.3429(7) 0.0963(2) 0.4736(8) 1.000 0.0657(17) . .
C4 C Uani 0.3585(7) 0.1345(3) 0.6348(8) 1.000 0.0723(19) . .
C5 C Uani 0.3279(6) 0.1890(2) 0.5795(9) 1.000 0.0707(16) . .
C6 C Uani 0.4194(8) 0.0785(3) 0.1542(9) 1.000 0.0760(19) . .
C7 C Uani 0.5053(13) 0.0050(4) -0.029(2) 1.000 0.164(6) . .
C8 C Uani 0.6370(18) 0.0046(5) -0.147(2) 1.000 0.181(7) . .
O3 O Uani 0.7457(3) 0.20004(12) 0.5791(4) 1.000 0.0492(8) . .
O4 O Uani 0.8874(5) 0.12526(13) 0.5797(4) 1.000 0.0562(10) . .
O5 O Uani 0.6989(4) 0.20092(19) 0.9300(5) 1.000 0.0588(12) . .
O6 O Uani 1.0443(4) 0.21019(15) 0.8657(4) 1.000 0.0583(10) . .
O7 O Uani 1.0283(4) 0.20715(13) 1.2338(4) 1.000 0.0537(9) . .
O8 O Uani 0.8933(5) 0.13102(13) 1.2309(4) 1.000 0.0541(10) . .
C9 C Uani 0.8118(5) 0.16185(16) 0.6564(5) 1.000 0.0405(10) . .
C10 C Uani 0.8006(5) 0.16012(16) 0.8665(5) 1.000 0.0408(10) . .
C11 C Uani 0.9703(4) 0.16613(16) 0.9456(5) 1.000 0.0406(10) . .
C12 C Uani 0.9648(5) 0.17037(16) 1.1535(5) 1.000 0.0418(10) . .
H1A H Uiso 0.50540 0.17950 0.17350 1.000 0.0730 calc R
H1B H Uiso 0.31990 0.17310 0.21070 1.000 0.0730 calc R
H1C H Uiso 0.41720 0.23720 0.38980 1.000 0.0710 calc R
H1D H Uiso 0.54200 0.20350 0.46590 1.000 0.0710 calc R
H2 H Uiso 0.56560 0.10750 0.35370 1.000 0.0730 calc R
H3A H Uiso 0.37090 0.06110 0.51400 1.000 0.0790 calc R
H3B H Uiso 0.23190 0.09570 0.43130 1.000 0.0790 calc R
H4A H Uiso 0.28230 0.12460 0.72980 1.000 0.0870 calc R
H4B H Uiso 0.46630 0.13190 0.68590 1.000 0.0870 calc R
H5A H Uiso 0.34510 0.21220 0.68320 1.000 0.0850 calc R
H5B H Uiso 0.21670 0.19260 0.54000 1.000 0.0850 calc R
H7A H Uiso 0.49110 -0.02980 0.02310 1.000 0.1970 calc R
H7B H Uiso 0.40850 0.01360 -0.09750 1.000 0.1970 calc R
H8A H Uiso 0.61910 -0.02080 -0.24280 1.000 0.2710 calc R
H8B H Uiso 0.73260 -0.00460 -0.08020 1.000 0.2710 calc R
H8C H Uiso 0.65010 0.03880 -0.20070 1.000 0.2710 calc R
H5 H Uiso 0.702(11) 0.223(3) 0.884(10) 1.000 0.08(3) . .
H6 H Uiso 1.086(8) 0.233(2) 0.957(10) 1.000 0.081(19) . .
H8 H Uiso 0.892(14) 0.135(4) 1.363(16) 1.000 0.16(4) . .
H10 H Uiso 0.75590 0.12610 0.90440 1.000 0.0490 calc R
H11 H Uiso 1.03310 0.13480 0.91300 1.000 0.0490 calc R

loop_
_atom_type_symbol
_atom_type_description
_atom_type_scat_dispersion_real
_atom_type_scat_dispersion_imag
_atom_type_scat_source
O O 0.0492 0.0322 'International Tables Vol C Tables 4.2.6.8 and 6.1.1.4'
N N 0.0311 0.0180 'International Tables Vol C Tables 4.2.6.8 and 6.1.1.4'
H H 0.0000 0.0000 'International Tables Vol C Tables 4.2.6.8 and 6.1.1.4'
C C 0.0181 0.0091 'International Tables Vol C Tables 4.2.6.8 and 6.1.1.4'

loop_
_geom_angle_atom_site_label_1
_geom_angle_atom_site_label_2
_geom_angle_atom_site_label_3
_geom_angle
_geom_angle_publ_flag
C6 O1 C7 120.0(7) n
C10 O5 H5 116(7) n
C11 O6 H6 111(4) n
C12 O8 H8 111(6) n
C1 N1 C5 113.2(4) n
C5 N1 H1C 109.00 n
C1 N1 H1C 109.00 n
C1 N1 H1D 109.00 n
C5 N1 H1D 109.00 n
H1C N1 H1D 108.00 n
N1 C1 C2 111.7(4) n
C3 C2 C6 109.4(4) n
C1 C2 C6 109.2(5) n
C1 C2 C3 110.9(4) n
C2 C3 C4 111.0(5) n
C3 C4 C5 112.0(5) n
N1 C5 C4 109.9(4) n
O1 C6 O2 121.8(8) n
O2 C6 C2 124.2(7) n
O1 C6 C2 114.0(6) n
O1 C7 C8 111.3(9) n
C2 C1 H1B 109.00 n
H1A C1 H1B 108.00 n
N1 C1 H1A 109.00 n
N1 C1 H1B 109.00 n
C2 C1 H1A 109.00 n
C1 C2 H2 109.00 n
C3 C2 H2 109.00 n
C6 C2 H2 109.00 n
C4 C3 H3B 110.00 n
H3A C3 H3B 108.00 n
C2 C3 H3B 109.00 n
C4 C3 H3A 109.00 n
C2 C3 H3A 109.00 n
C3 C4 H4A 109.00 n
C3 C4 H4B 109.00 n
H4A C4 H4B 108.00 n
C5 C4 H4B 109.00 n
C5 C4 H4A 109.00 n
C4 C5 H5A 110.00 n
N1 C5 H5B 110.00 n
N1 C5 H5A 110.00 n
C4 C5 H5B 110.00 n
H5A C5 H5B 108.00 n
O1 C7 H7A 109.00 n
H7A C7 H7B 108.00 n
O1 C7 H7B 109.00 n
C8 C7 H7A 109.00 n
C8 C7 H7B 109.00 n
C7 C8 H8A 109.00 n
C7 C8 H8B 110.00 n
C7 C8 H8C 110.00 n
H8B C8 H8C 110.00 n
H8A C8 H8B 109.00 n
H8A C8 H8C 109.00 n
O3 C9 C10 116.5(3) n
O3 C9 O4 126.5(4) n
O4 C9 C10 117.0(3) n
O5 C10 C9 110.0(3) n
O5 C10 C11 110.6(3) n
C9 C10 C11 108.6(3) n
C10 C11 C12 110.9(3) n
O6 C11 C10 109.0(3) n
O6 C11 C12 111.7(3) n
O7 C12 O8 125.5(4) n
O7 C12 C11 121.3(4) n
O8 C12 C11 113.2(3) n
O5 C10 H10 109.00 n
C9 C10 H10 109.00 n
C11 C10 H10 109.00 n
O6 C11 H11 108.00 n
C10 C11 H11 108.00 n
C12 C11 H11 108.00 n

loop_
_geom_bond_atom_site_label_1
_geom_bond_atom_site_label_2
_geom_bond_distance
_geom_bond_publ_flag
O1 C6 1.273(9) y
O1 C7 1.502(15) y
O2 C6 1.183(10) y
O3 C9 1.249(5) y
O4 C9 1.253(5) y
O5 C10 1.415(6) y
O6 C11 1.404(5) y
O7 C12 1.223(5) y
O8 C12 1.293(5) y
O5 H5 0.66(8) n
O6 H6 0.95(7) n
O8 H8 0.97(12) n
N1 C5 1.508(7) y
N1 C1 1.469(7) y
N1 H1C 0.9000 n
N1 H1D 0.9000 n
C1 C2 1.512(7) n
C2 C3 1.520(8) n
C2 C6 1.487(9) n
C3 C4 1.530(9) n
C4 C5 1.466(9) n
C7 C8 1.389(19) n
C1 H1A 0.9700 n
C1 H1B 0.9700 n
C2 H2 0.9800 n
C3 H3B 0.9700 n
C3 H3A 0.9700 n
C4 H4B 0.9700 n
C4 H4A 0.9700 n
C5 H5A 0.9700 n
C5 H5B 0.9700 n
C7 H7B 0.9700 n
C7 H7A 0.9700 n
C8 H8C 0.9600 n
C8 H8B 0.9600 n
C8 H8A 0.9600 n
C9 C10 1.535(5) n
C10 C11 1.527(5) n
C11 C12 1.520(5) n
C10 H10 0.9800 n
C11 H11 0.9800 n

loop_
_geom_contact_atom_site_label_1
_geom_contact_atom_site_label_2
_geom_contact_distance
_geom_contact_site_symmetry_2
_geom_contact_publ_flag
O3 O5 2.587(5) . no
O3 N1 2.776(4) . no
O3 N1 2.920(5) 3_556 no
O3 C5 3.125(6) 3_556 no
O4 O8 2.547(4) 1_554 no
O4 C12 3.373(5) 1_554 no
O5 O3 2.587(5) . no
O5 O6 2.909(5) . no
O5 O6 2.995(6) 3_457 no
O5 O7 2.982(5) 3_457 no
O6 O7 2.687(4) . no
O6 C1 3.358(6) 3_556 no
O6 N1 3.161(5) 3_556 no
O6 O5 2.909(5) . no
O6 O5 2.995(6) 3_557 no
O6 C5 3.188(7) 1_655 no
O7 O5 2.982(5) 3_557 no
O7 C5 3.404(6) 3_557 no
O7 O6 2.687(4) . no
O8 C9 3.269(5) 1_556 no
O8 O4 2.547(4) 1_556 no
O2 H4A 2.6700 1_554 no
O2 H11 2.8200 1_454 no
O2 H7B 2.2700 . no
O2 H3B 2.7700 . no
O2 H1B 2.5700 . no
O3 H5 2.33(7) . no
O3 H8 2.59(11) 1_554 no
O3 H5B 2.8800 3_556 no
O3 H1D 1.8800 . no
O3 H1C 2.1500 3_556 no
O4 H11 2.7200 . no
O4 H7A 2.6600 2_655 no
O4 H8 1.60(12) 1_554 no
O5 H6 2.09(6) 3_457 no
O5 H1A 2.4500 1_556 no
O6 H1C 2.5200 3_556 no
O6 H5B 2.8100 1_655 no
O6 H5A 2.8200 1_655 no
O6 H1A 2.8400 3_556 no
O6 H5 2.86(9) . no
O6 H5 2.82(8) 3_557 no
O7 H5A 2.6200 3_557 no
O7 H5B 2.7500 1_656 no
O7 H6 2.18(7) . no
O7 H5 2.44(8) 3_557 no
O7 H1B 2.5700 1_656 no
O8 H10 2.6400 . no
O8 H8A 2.8100 2_656 no
N1 O3 2.776(4) . no
N1 O3 2.920(5) 3_456 no
N1 O6 3.161(5) 3_456 no
C1 O6 3.358(6) 3_456 no
C5 O7 3.404(6) 3_457 no
C5 O3 3.125(6) 3_456 no
C5 O6 3.188(7) 1_455 no
C9 O8 3.269(5) 1_554 no
C12 O4 3.373(5) 1_556 no
C9 H4B 2.9700 . no
C9 H1D 2.8400 . no
C9 H1C 2.7300 3_556 no
C9 H8 2.34(12) 1_554 no
C12 H1B 2.9700 1_656 no
H1A O5 2.4500 1_554 no
H1A O6 2.8400 3_456 no
H1A H6 2.5100 3_456 no
H1B C12 2.9700 1_454 no
H1B H5B 2.6000 . no
H1B O2 2.5700 . no
H1B O7 2.5700 1_454 no
H1C O3 2.1500 3_456 no
H1C O6 2.5200 3_456 no
H1C C9 2.7300 3_456 no
H1D H4B 2.5100 . no
H1D O3 1.8800 . no
H1D C9 2.8400 . no
H1D H2 2.5800 . no
H2 H1D 2.5800 . no
H3B O2 2.7700 . no
H3B H5B 2.5900 . no
H3B H7A 2.5800 2_555 no
H4A H11 2.4700 1_455 no
H4A O2 2.6700 1_556 no
H4B C9 2.9700 . no
H4B H1D 2.5100 . no
H5 O6 2.82(8) 3_457 no
H5 O7 2.44(8) 3_457 no
H5 H6 1.88(10) 3_457 no
H5 O6 2.86(9) . no
H5 O3 2.33(7) . no
H5A O6 2.8200 1_455 no
H5A O7 2.6200 3_457 no
H5B H3B 2.5900 . no
H5B O3 2.8800 3_456 no
H5B H1B 2.6000 . no
H5B O6 2.8100 1_455 no
H5B O7 2.7500 1_454 no
H6 H5 1.88(10) 3_557 no
H6 H1A 2.5100 3_556 no
H6 O5 2.09(6) 3_557 no
H6 O7 2.18(7) . no
H7A O4 2.6600 2_654 no
H7A H3B 2.5800 2_554 no
H7B O2 2.2700 . no
H8 C9 2.34(12) 1_556 no
H8 O4 1.60(12) 1_556 no
H8 O3 2.59(11) 1_556 no
H8A O8 2.8100 2_653 no
H8C H10 2.5100 1_554 no
H10 O8 2.6400 . no
H10 H8C 2.5100 1_556 no
H11 O2 2.8200 1_656 no
H11 O4 2.7200 . no
H11 H4A 2.4700 1_655 no

loop_
_geom_hbond_atom_site_label_D
_geom_hbond_atom_site_label_H
_geom_hbond_atom_site_label_A
_geom_hbond_distance_DH
_geom_hbond_distance_HA
_geom_hbond_distance_DA
_geom_hbond_angle_DHA
_geom_hbond_site_symmetry_A
_geom_hbond_publ_flag
N1 H1C O3 0.9000 2.1500 2.920(5) 143.00 3_456 y
N1 H1C O6 0.9000 2.5200 3.161(5) 128.00 3_456 n
N1 H1D O3 0.9000 1.8800 2.776(4) 173.00 . y
O5 H5 O3 0.66(8) 2.33(7) 2.587(5) 106(7) . y
O5 H5 O7 0.66(8) 2.44(8) 2.982(5) 141(10) 3_457 y
O6 H6 O7 0.95(7) 2.18(7) 2.687(4) 113(4) . y
O6 H6 O5 0.95(7) 2.09(6) 2.995(6) 159(5) 3_557 y
O8 H8 O3 0.97(12) 2.59(11) 3.319(4) 133(8) 1_556 n
O8 H8 O4 0.97(12) 1.60(12) 2.547(4) 165(10) 1_556 y
C1 H1A O5 0.9700 2.4500 3.422(6) 176.00 1_554 n
C1 H1B O7 0.9700 2.5700 3.442(6) 149.00 1_454 n
C7 H7B O2 0.9700 2.2700 2.663(14) 103.00 . n

loop_
_geom_torsion_atom_site_label_1
_geom_torsion_atom_site_label_2
_geom_torsion_atom_site_label_3
_geom_torsion_atom_site_label_4
_geom_torsion
_geom_torsion_publ_flag
C6 O1 C7 C8 127.2(10) y
C7 O1 C6 O2 -2.4(13) no
C7 O1 C6 C2 176.1(7) y
C1 N1 C5 C4 56.8(6) no
C5 N1 C1 C2 -55.4(5) no
N1 C1 C2 C6 173.6(4) y
N1 C1 C2 C3 52.9(5) no
C1 C2 C3 C4 -52.4(6) no
C3 C2 C6 O2 72.4(9) no
C1 C2 C6 O1 132.4(6) no
C1 C2 C6 O2 -49.1(9) no
C6 C2 C3 C4 -172.9(5) y
C3 C2 C6 O1 -106.1(6) no
C2 C3 C4 C5 55.4(6) no
C3 C4 C5 N1 -56.0(6) no
O3 C9 C10 O5 6.4(5) y
O3 C9 C10 C11 -114.7(4) no
O4 C9 C10 O5 -174.3(4) no
O4 C9 C10 C11 64.7(5) no
O5 C10 C11 O6 -69.9(4) no
O5 C10 C11 C12 53.4(4) no
C9 C10 C11 O6 50.8(4) no
C9 C10 C11 C12 174.1(3) y
O6 C11 C12 O7 -4.2(5) y
O6 C11 C12 O8 178.2(4) no
C10 C11 C12 O7 -125.9(4) no
C10 C11 C12 O8 56.5(5) no
